data_4348155
loop_
_publ_author_name
'Larsen, Christopher B.'
'van der Salm, Holly'
'Shillito, Georgina E.'
'Lucas, Nigel T.'
'Gordon, Keith C.'

_publ_section_title
;
 Tuning the Rainbow: Systematic Modulation of Donor-Acceptor Systems
 through Donor Substituents and Solvent.
;
_journal_issue 17
_journal_name_full 'Inorganic chemistry'
_journal_page_first 8446
_journal_page_last 8458
_journal_paper_doi 10.1021/acs.inorgchem.6b01039
_journal_volume 55
_journal_year 2016
_chemical_formula_moiety 'C15 H16 N2 S Si'
_chemical_formula_sum 'C15 H16 N2 S Si'
_chemical_formula_weight 284.45
_chemical_name_systematic
; 
5-(4-Trimethylsilylphenyl)benzo[c][1,2,5]thiadiazole 
;
_space_group_IT_number 2
_space_group_name_Hall '-P 1'
_space_group_name_H-M_alt 'P -1'
_symmetry_cell_setting triclinic
_symmetry_Int_Tables_number 2
_symmetry_space_group_name_Hall '-P 1'
_symmetry_space_group_name_H-M 'P -1'
_atom_sites_solution_hydrogens geom
_atom_sites_solution_primary direct
_atom_sites_solution_secondary difmap
_audit_block_code cbl1312_btd-13
_audit_creation_method SHELXL-97
_cell_angle_alpha 110.283(3)
_cell_angle_beta 94.904(3)
_cell_angle_gamma 99.001(3)
_cell_formula_units_Z 4
_cell_length_a 7.4105(2)
_cell_length_b 12.6297(4)
_cell_length_c 17.1588(7)
_cell_measurement_reflns_used 8864
_cell_measurement_temperature 100(1)
_cell_measurement_theta_max 76.4750
_cell_measurement_theta_min 3.8030
_cell_volume 1470.78(9)
_computing_cell_refinement 'CrysAlisPro (Agilent, V 1.171.36.28)'
_computing_data_collection 'CrysAlisPro (Agilent, V 1.171.36.28)'
_computing_data_reduction 'CrysAlisPro (Agilent, V 1.171.36.28)'
_computing_molecular_graphics 'Mercury (CCDC, 2013)'
_computing_publication_material 'enCIFer (CCDC, 2011)'
_computing_structure_refinement 'SHELXL-97 (Sheldrick, 1997)'
_computing_structure_solution 'SHELXS-97 (Sheldrick, 1990)'
_diffrn_ambient_temperature 100(1)
_diffrn_crystal_treatment
; 
Crystal was attached with Paratone N oil to a 0.3 mm CryoLoop supported 
in a copper mounting pin, then quenched in a cold nitrogen gas from a gas
stream from an Oxford Cryosystems Cryostream.
;
_diffrn_detector_area_resol_mean 5.1725
_diffrn_measured_fraction_theta_full 0.999
_diffrn_measured_fraction_theta_max 0.988
_diffrn_measurement_device_type 'SuperNova, Dual, Cu at zero, Atlas'
_diffrn_measurement_method '\w scans'
_diffrn_radiation_monochromator mirror
_diffrn_radiation_source 'fine-focus sealed tube'
_diffrn_radiation_type CuK\a
_diffrn_radiation_wavelength 1.54184
_diffrn_reflns_av_R_equivalents 0.0366
_diffrn_reflns_av_sigmaI/netI 0.0378
_diffrn_reflns_limit_h_max 9
_diffrn_reflns_limit_h_min -8
_diffrn_reflns_limit_k_max 13
_diffrn_reflns_limit_k_min -15
_diffrn_reflns_limit_l_max 21
_diffrn_reflns_limit_l_min -21
_diffrn_reflns_number 15320
_diffrn_reflns_theta_full 67.00
_diffrn_reflns_theta_max 76.59
_diffrn_reflns_theta_min 3.80
_diffrn_standards_interval_count 0
_diffrn_standards_interval_time 0
_diffrn_standards_number 0
_exptl_absorpt_coefficient_mu 2.625
_exptl_absorpt_correction_T_max 0.936
_exptl_absorpt_correction_T_min 0.503
_exptl_absorpt_correction_type analytical
_exptl_absorpt_process_details
;
CrysAlisPro, Agilent Technologies, V 1.171.36.28 
Analytical numeric absorption correction using a multifaceted crystal model 
based on expressions derived by R.C. Clark & J.S. Reid. 
(Clark, R. C. & Reid, J. S. (1995). Acta Cryst. A51, 887-897)
;
_exptl_crystal_colour colourless
_exptl_crystal_density_diffrn 1.285
_exptl_crystal_density_method 'not measured'
_exptl_crystal_description plate
_exptl_crystal_F_000 600
_exptl_crystal_preparation
;
Crystals were grown by slowly cooling a hot ethanol solution.
;
_exptl_crystal_size_max 0.52
_exptl_crystal_size_mid 0.22
_exptl_crystal_size_min 0.02
_refine_diff_density_max 0.633
_refine_diff_density_min -0.507
_refine_diff_density_rms 0.069
_refine_ls_extinction_method none
_refine_ls_goodness_of_fit_ref 1.050
_refine_ls_hydrogen_treatment constr
_refine_ls_matrix_type full
_refine_ls_number_parameters 349
_refine_ls_number_reflns 6106
_refine_ls_number_restraints 0
_refine_ls_restrained_S_all 1.050
_refine_ls_R_factor_all 0.0484
_refine_ls_R_factor_gt 0.0440
_refine_ls_shift/su_max 0.001
_refine_ls_shift/su_mean 0.000
_refine_ls_structure_factor_coef Fsqd
_refine_ls_weighting_details 'calc w=1/[\s^2^(Fo^2^)+(0.0840P)^2^+0.3107P] where P=(Fo^2^+2Fc^2^)/3'
_refine_ls_weighting_scheme calc
_refine_ls_wR_factor_gt 0.1214
_refine_ls_wR_factor_ref 0.1269
_reflns_number_gt 5430
_reflns_number_total 6106
_reflns_threshold_expression >2sigma(I)
_cod_data_source_file ic6b01039_si_002.cif
_cod_data_source_block 2
_cod_database_code 4348155

loop_
_symmetry_equiv_pos_as_xyz
'x, y, z'
'-x, -y, -z'

loop_
_atom_site_label
_atom_site_type_symbol
_atom_site_fract_x
_atom_site_fract_y
_atom_site_fract_z
_atom_site_U_iso_or_equiv
_atom_site_adp_type
_atom_site_occupancy
_atom_site_symmetry_multiplicity
_atom_site_calc_flag
_atom_site_refinement_flags
S1 S -0.38933(5) -0.11564(3) 0.02841(2) 0.01954(12) Uani 1 1 d .
S21 S 0.60594(6) 0.39201(3) 0.03876(3) 0.02361(13) Uani 1 1 d .
Si1 Si 0.76327(6) 0.57339(4) 0.36922(3) 0.01910(13) Uani 1 1 d .
Si21 Si 1.71164(7) 1.11240(4) 0.38184(3) 0.02371(13) Uani 1 1 d .
N1 N -0.30058(19) 0.02031(12) 0.06146(9) 0.0198(3) Uani 1 1 d .
N2 N -0.2114(2) -0.16783(12) 0.04596(9) 0.0203(3) Uani 1 1 d .
N21 N 0.6739(2) 0.52872(13) 0.09004(10) 0.0228(3) Uani 1 1 d .
N22 N 0.7992(2) 0.34820(13) 0.03758(10) 0.0226(3) Uani 1 1 d .
C1 C -0.1197(2) 0.03112(14) 0.08880(10) 0.0178(3) Uani 1 1 d .
C2 C 0.0127(2) 0.13527(14) 0.12515(10) 0.0192(3) Uani 1 1 d .
H2 H -0.0202 0.2067 0.1296 0.023 Uiso 1 1 calc R
C3 C 0.1896(2) 0.13135(14) 0.15394(10) 0.0184(3) Uani 1 1 d .
C4 C 0.2400(2) 0.02184(15) 0.14228(10) 0.0198(3) Uani 1 1 d .
H4 H 0.3638 0.0207 0.1610 0.024 Uiso 1 1 calc R
C5 C 0.1171(2) -0.08038(14) 0.10543(10) 0.0208(3) Uani 1 1 d .
H5 H 0.1545 -0.1515 0.0974 0.025 Uiso 1 1 calc R
C6 C -0.0686(2) -0.07710(14) 0.07938(10) 0.0180(3) Uani 1 1 d .
C7 C 0.3295(2) 0.23834(14) 0.20063(10) 0.0191(3) Uani 1 1 d .
C8 C 0.2758(2) 0.33471(15) 0.25613(11) 0.0231(3) Uani 1 1 d .
H8 H 0.1489 0.3326 0.2615 0.028 Uiso 1 1 calc R
C9 C 0.4056(2) 0.43321(15) 0.30331(11) 0.0234(3) Uani 1 1 d .
H9 H 0.3652 0.4973 0.3406 0.028 Uiso 1 1 calc R
C10 C 0.5949(2) 0.44115(14) 0.29770(10) 0.0195(3) Uani 1 1 d .
C11 C 0.6457(2) 0.34536(15) 0.24056(10) 0.0202(3) Uani 1 1 d .
H11 H 0.7720 0.3484 0.2338 0.024 Uiso 1 1 calc R
C12 C 0.5166(2) 0.24528(15) 0.19301(10) 0.0209(3) Uani 1 1 d .
H12 H 0.5565 0.1815 0.1552 0.025 Uiso 1 1 calc R
C13 C 0.7556(3) 0.58364(17) 0.48026(12) 0.0299(4) Uani 1 1 d .
H13A H 0.8367 0.6552 0.5186 0.045 Uiso 1 1 calc R
H13B H 0.7974 0.5176 0.4881 0.045 Uiso 1 1 calc R
H13C H 0.6286 0.5835 0.4923 0.045 Uiso 1 1 calc R
C14 C 0.6970(3) 0.70244(17) 0.35441(14) 0.0350(5) Uani 1 1 d .
H14A H 0.7799 0.7722 0.3940 0.053 Uiso 1 1 calc R
H14B H 0.5694 0.7051 0.3647 0.053 Uiso 1 1 calc R
H14C H 0.7068 0.6977 0.2968 0.053 Uiso 1 1 calc R
C15 C 1.0024(2) 0.56153(16) 0.34568(12) 0.0265(4) Uani 1 1 d .
H15A H 1.0048 0.5453 0.2857 0.040 Uiso 1 1 calc R
H15B H 1.0400 0.4989 0.3603 0.040 Uiso 1 1 calc R
H15C H 1.0879 0.6342 0.3787 0.040 Uiso 1 1 calc R
C21 C 0.8590(2) 0.54662(14) 0.10945(10) 0.0189(3) Uani 1 1 d .
C22 C 0.9780(2) 0.65401(14) 0.15493(10) 0.0198(3) Uani 1 1 d .
H22 H 0.9303 0.7226 0.1744 0.024 Uiso 1 1 calc R
C23 C 1.1643(2) 0.65695(14) 0.17035(10) 0.0185(3) Uani 1 1 d .
C24 C 1.2356(2) 0.55273(15) 0.13915(11) 0.0211(3) Uani 1 1 d .
H24 H 1.3649 0.5570 0.1502 0.025 Uiso 1 1 calc R
C25 C 1.1241(2) 0.44794(15) 0.09417(11) 0.0222(3) Uani 1 1 d .
H25 H 1.1742 0.3804 0.0737 0.027 Uiso 1 1 calc R
C26 C 0.9314(2) 0.44335(14) 0.07915(10) 0.0191(3) Uani 1 1 d .
C27 C 1.2950(2) 0.76676(14) 0.21991(10) 0.0194(3) Uani 1 1 d .
C28 C 1.2434(2) 0.84988(15) 0.28769(11) 0.0243(4) Uani 1 1 d .
H28 H 1.1237 0.8356 0.3024 0.029 Uiso 1 1 calc R
C29 C 1.3647(3) 0.95288(15) 0.33370(11) 0.0256(4) Uani 1 1 d .
H29 H 1.3263 1.0079 0.3795 0.031 Uiso 1 1 calc R
C30 C 1.5430(2) 0.97792(15) 0.31421(10) 0.0214(3) Uani 1 1 d .
C31 C 1.5918(2) 0.89428(14) 0.24555(10) 0.0207(3) Uani 1 1 d .
H31 H 1.7106 0.9089 0.2301 0.025 Uiso 1 1 calc R
C32 C 1.4712(2) 0.79045(14) 0.19938(10) 0.0203(3) Uani 1 1 d .
H32 H 1.5092 0.7353 0.1535 0.024 Uiso 1 1 calc R
C33 C 1.8274(4) 1.0846(2) 0.47149(14) 0.0452(6) Uani 1 1 d .
H33A H 1.9188 1.1533 0.5068 0.068 Uiso 1 1 calc R
H33B H 1.8894 1.0195 0.4499 0.068 Uiso 1 1 calc R
H33C H 1.7349 1.0664 0.5049 0.068 Uiso 1 1 calc R
C34 C 1.5861(3) 1.23275(17) 0.42301(13) 0.0369(5) Uani 1 1 d .
H34A H 1.4974 1.2132 0.4575 0.055 Uiso 1 1 calc R
H34B H 1.5200 1.2449 0.3758 0.055 Uiso 1 1 calc R
H34C H 1.6749 1.3033 0.4573 0.055 Uiso 1 1 calc R
C35 C 1.8878(3) 1.14833(18) 0.31873(13) 0.0350(4) Uani 1 1 d .
H35A H 1.9706 1.2218 0.3525 0.052 Uiso 1 1 calc R
H35B H 1.8257 1.1547 0.2683 0.052 Uiso 1 1 calc R
H35C H 1.9598 1.0874 0.3023 0.052 Uiso 1 1 calc R

loop_
_atom_site_aniso_label
_atom_site_aniso_U_11
_atom_site_aniso_U_22
_atom_site_aniso_U_33
_atom_site_aniso_U_23
_atom_site_aniso_U_13
_atom_site_aniso_U_12
S1 0.0178(2) 0.0169(2) 0.0224(2) 0.00630(15) 0.00094(15) 0.00250(15)
S21 0.0183(2) 0.0199(2) 0.0303(2) 0.00781(17) 0.00058(16) 0.00206(16)
Si1 0.0168(2) 0.0170(2) 0.0219(2) 0.00550(17) -0.00069(16) 0.00409(16)
Si21 0.0292(3) 0.0203(2) 0.0184(2) 0.00624(18) -0.00080(18) 0.00022(18)
N1 0.0180(7) 0.0178(6) 0.0223(7) 0.0058(5) 0.0015(5) 0.0043(5)
N2 0.0221(7) 0.0177(7) 0.0214(7) 0.0074(5) 0.0026(5) 0.0047(5)
N21 0.0177(7) 0.0210(7) 0.0292(7) 0.0085(6) 0.0031(5) 0.0042(5)
N22 0.0212(7) 0.0186(7) 0.0267(7) 0.0071(6) 0.0027(6) 0.0035(5)
C1 0.0189(8) 0.0181(8) 0.0175(7) 0.0073(6) 0.0025(6) 0.0053(6)
C2 0.0217(8) 0.0160(7) 0.0198(7) 0.0062(6) 0.0020(6) 0.0045(6)
C3 0.0193(8) 0.0181(8) 0.0168(7) 0.0052(6) 0.0016(6) 0.0041(6)
C4 0.0176(8) 0.0221(8) 0.0200(8) 0.0070(6) 0.0009(6) 0.0078(6)
C5 0.0238(8) 0.0179(8) 0.0216(8) 0.0069(6) 0.0025(6) 0.0083(6)
C6 0.0209(8) 0.0173(7) 0.0169(7) 0.0072(6) 0.0024(6) 0.0047(6)
C7 0.0191(8) 0.0195(8) 0.0172(7) 0.0053(6) -0.0008(6) 0.0047(6)
C8 0.0174(8) 0.0221(8) 0.0277(9) 0.0059(7) 0.0023(6) 0.0063(6)
C9 0.0203(8) 0.0189(8) 0.0271(8) 0.0030(7) 0.0027(6) 0.0063(6)
C10 0.0195(8) 0.0197(8) 0.0199(7) 0.0076(6) 0.0012(6) 0.0059(6)
C11 0.0157(7) 0.0227(8) 0.0199(7) 0.0049(6) 0.0020(6) 0.0046(6)
C12 0.0207(8) 0.0218(8) 0.0189(7) 0.0050(6) 0.0015(6) 0.0069(6)
C13 0.0317(10) 0.0292(9) 0.0234(9) 0.0057(7) 0.0019(7) 0.0008(7)
C14 0.0320(10) 0.0244(9) 0.0473(12) 0.0133(9) -0.0057(9) 0.0079(8)
C15 0.0200(8) 0.0270(9) 0.0300(9) 0.0079(7) 0.0019(7) 0.0041(7)
C21 0.0169(8) 0.0193(8) 0.0219(8) 0.0088(6) 0.0041(6) 0.0046(6)
C22 0.0204(8) 0.0172(7) 0.0226(8) 0.0069(6) 0.0049(6) 0.0063(6)
C23 0.0194(8) 0.0185(8) 0.0189(7) 0.0079(6) 0.0033(6) 0.0049(6)
C24 0.0185(8) 0.0224(8) 0.0244(8) 0.0097(7) 0.0034(6) 0.0073(6)
C25 0.0218(8) 0.0199(8) 0.0263(8) 0.0084(7) 0.0043(6) 0.0076(6)
C26 0.0198(8) 0.0177(8) 0.0210(8) 0.0080(6) 0.0040(6) 0.0050(6)
C27 0.0216(8) 0.0179(8) 0.0192(7) 0.0075(6) 0.0004(6) 0.0055(6)
C28 0.0225(8) 0.0251(9) 0.0243(8) 0.0078(7) 0.0061(7) 0.0036(7)
C29 0.0310(9) 0.0222(8) 0.0207(8) 0.0042(7) 0.0050(7) 0.0048(7)
C30 0.0247(8) 0.0206(8) 0.0186(8) 0.0080(6) -0.0001(6) 0.0032(6)
C31 0.0190(8) 0.0214(8) 0.0217(8) 0.0084(7) 0.0006(6) 0.0038(6)
C32 0.0211(8) 0.0212(8) 0.0192(7) 0.0074(6) 0.0020(6) 0.0064(6)
C33 0.0594(15) 0.0407(12) 0.0309(11) 0.0163(9) -0.0146(10) 0.0009(11)
C34 0.0499(13) 0.0228(9) 0.0333(10) 0.0046(8) 0.0091(9) 0.0054(8)
C35 0.0345(10) 0.0317(10) 0.0322(10) 0.0089(8) 0.0047(8) -0.0053(8)

loop_
_atom_type_symbol
_atom_type_description
_atom_type_scat_dispersion_real
_atom_type_scat_dispersion_imag
_atom_type_scat_source
C C 0.0181 0.0091 'International Tables Vol C Tables 4.2.6.8 and 6.1.1.4'
H H 0.0000 0.0000 'International Tables Vol C Tables 4.2.6.8 and 6.1.1.4'
N N 0.0311 0.0180 'International Tables Vol C Tables 4.2.6.8 and 6.1.1.4'
Si Si 0.2541 0.3302 'International Tables Vol C Tables 4.2.6.8 and 6.1.1.4'
S S 0.3331 0.5567 'International Tables Vol C Tables 4.2.6.8 and 6.1.1.4'

loop_
_geom_angle_atom_site_label_1
_geom_angle_atom_site_label_2
_geom_angle_atom_site_label_3
_geom_angle
N2 S1 N1 101.29(7)
N22 S21 N21 101.53(8)
C14 Si1 C15 110.83(9)
C14 Si1 C13 110.24(10)
C15 Si1 C13 108.35(9)
C14 Si1 C10 109.02(8)
C15 Si1 C10 109.80(8)
C13 Si1 C10 108.57(8)
C33 Si21 C35 109.51(11)
C33 Si21 C34 109.38(11)
C35 Si21 C34 110.85(10)
C33 Si21 C30 108.16(9)
C35 Si21 C30 109.22(8)
C34 Si21 C30 109.67(9)
C1 N1 S1 106.24(11)
C6 N2 S1 106.12(11)
C21 N21 S21 106.01(12)
C26 N22 S21 105.91(12)
N1 C1 C2 126.43(15)
N1 C1 C6 112.99(15)
C2 C1 C6 120.57(15)
C3 C2 C1 118.90(15)
C3 C2 H2 120.6
C1 C2 H2 120.6
C2 C3 C4 119.82(15)
C2 C3 C7 121.46(15)
C4 C3 C7 118.65(14)
C5 C4 C3 122.72(15)
C5 C4 H4 118.6
C3 C4 H4 118.6
C4 C5 C6 117.96(15)
C4 C5 H5 121.0
C6 C5 H5 121.0
N2 C6 C5 126.73(15)
N2 C6 C1 113.36(15)
C5 C6 C1 119.90(15)
C12 C7 C8 118.05(16)
C12 C7 C3 121.91(15)
C8 C7 C3 120.01(15)
C9 C8 C7 120.83(16)
C9 C8 H8 119.6
C7 C8 H8 119.6
C8 C9 C10 121.98(16)
C8 C9 H9 119.0
C10 C9 H9 119.0
C11 C10 C9 116.51(15)
C11 C10 Si1 124.11(13)
C9 C10 Si1 119.32(13)
C10 C11 C12 122.10(15)
C10 C11 H11 118.9
C12 C11 H11 118.9
C7 C12 C11 120.50(15)
C7 C12 H12 119.8
C11 C12 H12 119.8
Si1 C13 H13A 109.5
Si1 C13 H13B 109.5
H13A C13 H13B 109.5
Si1 C13 H13C 109.5
H13A C13 H13C 109.5
H13B C13 H13C 109.5
Si1 C14 H14A 109.5
Si1 C14 H14B 109.5
H14A C14 H14B 109.5
Si1 C14 H14C 109.5
H14A C14 H14C 109.5
H14B C14 H14C 109.5
Si1 C15 H15A 109.5
Si1 C15 H15B 109.5
H15A C15 H15B 109.5
Si1 C15 H15C 109.5
H15A C15 H15C 109.5
H15B C15 H15C 109.5
N21 C21 C22 125.96(15)
N21 C21 C26 113.33(15)
C22 C21 C26 120.71(15)
C23 C22 C21 118.54(15)
C23 C22 H22 120.7
C21 C22 H22 120.7
C22 C23 C24 120.28(15)
C22 C23 C27 120.89(15)
C24 C23 C27 118.83(15)
C25 C24 C23 122.43(16)
C25 C24 H24 118.8
C23 C24 H24 118.8
C24 C25 C26 117.87(15)
C24 C25 H25 121.1
C26 C25 H25 121.1
N22 C26 C25 126.62(15)
N22 C26 C21 113.21(15)
C25 C26 C21 120.16(15)
C32 C27 C28 118.31(16)
C32 C27 C23 120.99(15)
C28 C27 C23 120.69(15)
C29 C28 C27 120.83(17)
C29 C28 H28 119.6
C27 C28 H28 119.6
C28 C29 C30 121.63(16)
C28 C29 H29 119.2
C30 C29 H29 119.2
C31 C30 C29 116.81(16)
C31 C30 Si21 121.95(13)
C29 C30 Si21 121.11(13)
C32 C31 C30 121.88(16)
C32 C31 H31 119.1
C30 C31 H31 119.1
C31 C32 C27 120.53(16)
C31 C32 H32 119.7
C27 C32 H32 119.7
Si21 C33 H33A 109.5
Si21 C33 H33B 109.5
H33A C33 H33B 109.5
Si21 C33 H33C 109.5
H33A C33 H33C 109.5
H33B C33 H33C 109.5
Si21 C34 H34A 109.5
Si21 C34 H34B 109.5
H34A C34 H34B 109.5
Si21 C34 H34C 109.5
H34A C34 H34C 109.5
H34B C34 H34C 109.5
Si21 C35 H35A 109.5
Si21 C35 H35B 109.5
H35A C35 H35B 109.5
Si21 C35 H35C 109.5
H35A C35 H35C 109.5
H35B C35 H35C 109.5

loop_
_geom_bond_atom_site_label_1
_geom_bond_atom_site_label_2
_geom_bond_distance
S1 N2 1.6142(15)
S1 N1 1.6156(14)
S21 N22 1.6134(15)
S21 N21 1.6149(15)
Si1 C14 1.8650(19)
Si1 C15 1.8681(18)
Si1 C13 1.8709(19)
Si1 C10 1.8756(18)
Si21 C33 1.862(2)
Si21 C35 1.866(2)
Si21 C34 1.867(2)
Si21 C30 1.8746(18)
N1 C1 1.351(2)
N2 C6 1.350(2)
N21 C21 1.348(2)
N22 C26 1.353(2)
C1 C2 1.416(2)
C1 C6 1.434(2)
C2 C3 1.376(2)
C2 H2 0.9500
C3 C4 1.440(2)
C3 C7 1.487(2)
C4 C5 1.365(2)
C4 H4 0.9500
C5 C6 1.421(2)
C5 H5 0.9500
C7 C12 1.396(2)
C7 C8 1.400(2)
C8 C9 1.386(2)
C8 H8 0.9500
C9 C10 1.405(2)
C9 H9 0.9500
C10 C11 1.396(2)
C11 C12 1.397(2)
C11 H11 0.9500
C12 H12 0.9500
C13 H13A 0.9800
C13 H13B 0.9800
C13 H13C 0.9800
C14 H14A 0.9800
C14 H14B 0.9800
C14 H14C 0.9800
C15 H15A 0.9800
C15 H15B 0.9800
C15 H15C 0.9800
C21 C22 1.414(2)
C21 C26 1.434(2)
C22 C23 1.375(2)
C22 H22 0.9500
C23 C24 1.441(2)
C23 C27 1.485(2)
C24 C25 1.368(2)
C24 H24 0.9500
C25 C26 1.418(2)
C25 H25 0.9500
C27 C32 1.396(2)
C27 C28 1.399(2)
C28 C29 1.387(2)
C28 H28 0.9500
C29 C30 1.406(3)
C29 H29 0.9500
C30 C31 1.402(2)
C31 C32 1.392(2)
C31 H31 0.9500
C32 H32 0.9500
C33 H33A 0.9800
C33 H33B 0.9800
C33 H33C 0.9800
C34 H34A 0.9800
C34 H34B 0.9800
C34 H34C 0.9800
C35 H35A 0.9800
C35 H35B 0.9800
C35 H35C 0.9800

loop_
_geom_torsion_atom_site_label_1
_geom_torsion_atom_site_label_2
_geom_torsion_atom_site_label_3
_geom_torsion_atom_site_label_4
_geom_torsion
N2 S1 N1 C1 0.06(12)
N1 S1 N2 C6 -0.41(13)
N22 S21 N21 C21 -0.15(13)
N21 S21 N22 C26 -0.10(13)
S1 N1 C1 C2 -178.43(14)
S1 N1 C1 C6 0.30(17)
N1 C1 C2 C3 176.43(15)
C6 C1 C2 C3 -2.2(2)
C1 C2 C3 C4 3.6(2)
C1 C2 C3 C7 -173.56(14)
C2 C3 C4 C5 -1.9(3)
C7 C3 C4 C5 175.34(15)
C3 C4 C5 C6 -1.3(2)
S1 N2 C6 C5 179.77(14)
S1 N2 C6 C1 0.63(17)
C4 C5 C6 N2 -176.36(16)
C4 C5 C6 C1 2.7(2)
N1 C1 C6 N2 -0.6(2)
C2 C1 C6 N2 178.18(14)
N1 C1 C6 C5 -179.84(14)
C2 C1 C6 C5 -1.0(2)
C2 C3 C7 C12 -145.88(17)
C4 C3 C7 C12 36.9(2)
C2 C3 C7 C8 36.1(2)
C4 C3 C7 C8 -141.10(17)
C12 C7 C8 C9 -1.3(3)
C3 C7 C8 C9 176.78(16)
C7 C8 C9 C10 0.1(3)
C8 C9 C10 C11 1.4(3)
C8 C9 C10 Si1 -175.68(14)
C14 Si1 C10 C11 126.27(15)
C15 Si1 C10 C11 4.68(17)
C13 Si1 C10 C11 -113.61(15)
C14 Si1 C10 C9 -56.89(16)
C15 Si1 C10 C9 -178.48(14)
C13 Si1 C10 C9 63.23(16)
C9 C10 C11 C12 -1.8(2)
Si1 C10 C11 C12 175.10(12)
C8 C7 C12 C11 0.9(2)
C3 C7 C12 C11 -177.15(15)
C10 C11 C12 C7 0.7(3)
S21 N21 C21 C22 -179.59(14)
S21 N21 C21 C26 0.35(17)
N21 C21 C22 C23 179.14(16)
C26 C21 C22 C23 -0.8(2)
C21 C22 C23 C24 1.2(2)
C21 C22 C23 C27 -178.22(14)
C22 C23 C24 C25 -0.4(3)
C27 C23 C24 C25 178.96(15)
C23 C24 C25 C26 -0.7(2)
S21 N22 C26 C25 -179.88(14)
S21 N22 C26 C21 0.32(17)
C24 C25 C26 N22 -178.73(16)
C24 C25 C26 C21 1.1(2)
N21 C21 C26 N22 -0.5(2)
C22 C21 C26 N22 179.49(15)
N21 C21 C26 C25 179.72(15)
C22 C21 C26 C25 -0.3(2)
C22 C23 C27 C32 -143.14(16)
C24 C23 C27 C32 37.4(2)
C22 C23 C27 C28 35.9(2)
C24 C23 C27 C28 -143.52(16)
C32 C27 C28 C29 -0.4(3)
C23 C27 C28 C29 -179.50(15)
C27 C28 C29 C30 0.1(3)
C28 C29 C30 C31 0.6(3)
C28 C29 C30 Si21 -175.30(14)
C33 Si21 C30 C31 -92.20(16)
C35 Si21 C30 C31 26.92(17)
C34 Si21 C30 C31 148.59(14)
C33 Si21 C30 C29 83.47(17)
C35 Si21 C30 C29 -157.41(15)
C34 Si21 C30 C29 -35.74(17)
C29 C30 C31 C32 -1.0(2)
Si21 C30 C31 C32 174.89(12)
C30 C31 C32 C27 0.6(2)
C28 C27 C32 C31 0.1(2)
C23 C27 C32 C31 179.13(14)
